data_2218490
loop_
_publ_author_name
'Gowda, B. Thimme'
'Tokar\<c\'ik, Miroslav'
'Ko\<z\'i\<sek, Jozef'
'Sowmya, B. P.'
'Fuess, Hartmut'

_publ_section_title
;
 <i>N</i>-(2,4-Dichlorophenyl)benzamide
;
_journal_coeditor_code OM2232
_journal_issue 6
_journal_name_full 'Acta Crystallographica Section E'
_journal_page_first o950
_journal_paper_doi 10.1107/S1600536808012385
_journal_volume 64
_journal_year 2008
_chemical_formula_iupac 'C13 H9 Cl2 N O'
_chemical_formula_moiety 'C13 H9 Cl2 N O'
_chemical_formula_sum 'C13 H9 Cl2 N O'
_chemical_formula_weight 266.11
_chemical_name_systematic
;
<i>N</i>-(2,4-Dichlorophenyl)benzamide
;
_space_group_IT_number 14
_symmetry_cell_setting monoclinic
_symmetry_space_group_name_Hall '-P 2ybc'
_symmetry_space_group_name_H-M 'P 1 21/c 1'
_atom_sites_solution_hydrogens geom
_atom_sites_solution_primary direct
_atom_sites_solution_secondary difmap
_audit_creation_method 'WinGX routine CIF_UPDATE'
_cell_angle_alpha 90
_cell_angle_beta 106.360(4)
_cell_angle_gamma 90
_cell_formula_units_Z 4
_cell_length_a 11.7388(6)
_cell_length_b 4.7475(2)
_cell_length_c 22.8630(11)
_cell_measurement_reflns_used 2675
_cell_measurement_temperature 295(2)
_cell_measurement_theta_max 29.0758
_cell_measurement_theta_min 3.4580
_cell_volume 1222.56(10)
_computing_cell_refinement 'CrysAlis RED (Oxford Diffraction, 2007)'
_computing_data_collection 'CrysAlis CCD (Oxford Diffraction, 2007)'
_computing_data_reduction 'CrysAlis RED (Oxford Diffraction, 2007)'
_computing_molecular_graphics
;
ORTEP-3 (Farrugia, 1997) and DIAMOND (Brandenburg, 2002)
;
_computing_publication_material
;
SHELXL97 (Sheldrick, 2008), PLATON (Spek, 2003) and WinGX
(Farrugia, 1999)
;
_computing_structure_refinement 'SHELXL97 (Sheldrick, 2008)'
_computing_structure_solution 'SHELXS97 (Sheldrick, 2008)'
_diffrn_ambient_temperature 295(2)
_diffrn_detector_area_resol_mean 10.434
_diffrn_measured_fraction_theta_full 0.993
_diffrn_measured_fraction_theta_max 0.993
_diffrn_measurement_device '4-circle kappa geometry goniometer'
_diffrn_measurement_device_type 'Oxford Diffraction Xcalibur'
_diffrn_measurement_method '\w scans with \k offsets'
_diffrn_radiation_monochromator graphite
_diffrn_radiation_type MoK\a
_diffrn_radiation_wavelength 0.71073
_diffrn_reflns_av_R_equivalents 0.0604
_diffrn_reflns_limit_h_max 14
_diffrn_reflns_limit_h_min -14
_diffrn_reflns_limit_k_max 5
_diffrn_reflns_limit_k_min -5
_diffrn_reflns_limit_l_max 27
_diffrn_reflns_limit_l_min -27
_diffrn_reflns_number 11465
_diffrn_reflns_theta_full 25.68
_diffrn_reflns_theta_max 25.68
_diffrn_reflns_theta_min 5.12
_diffrn_standards_decay_% 0
_diffrn_standards_number 0
_exptl_absorpt_coefficient_mu 0.511
_exptl_absorpt_correction_T_max 0.987
_exptl_absorpt_correction_T_min 0.905
_exptl_absorpt_correction_type analytical
_exptl_absorpt_process_details
;
[CrysAlis RED (Oxford Diffraction, 2007), based on expressions derived
by Clark & Reid (1995)]
;
_exptl_crystal_colour colorless
_exptl_crystal_density_diffrn 1.446
_exptl_crystal_density_method 'not measured'
_exptl_crystal_description needle
_exptl_crystal_F_000 544
_exptl_crystal_size_max 0.33
_exptl_crystal_size_mid 0.06
_exptl_crystal_size_min 0.03
_refine_diff_density_max 0.209
_refine_diff_density_min -0.161
_refine_ls_extinction_method none
_refine_ls_goodness_of_fit_ref 1.064
_refine_ls_hydrogen_treatment mixed
_refine_ls_matrix_type full
_refine_ls_number_parameters 157
_refine_ls_number_reflns 2311
_refine_ls_number_restraints 1
_refine_ls_restrained_S_all 1.063
_refine_ls_R_factor_all 0.0896
_refine_ls_R_factor_gt 0.0372
_refine_ls_shift/su_max 0.002
_refine_ls_shift/su_mean 0.000
_refine_ls_structure_factor_coef Fsqd
_refine_ls_weighting_details
; calc
[exp(3(sin\q/\l)^2^)]/
[\s^2^(Fo^2^) + (0.0389P)^2^]
where P = 0.33333Fo^2^ + 0.66667Fc^2^
;
_refine_ls_weighting_scheme calc
_refine_ls_wR_factor_gt 0.0759
_refine_ls_wR_factor_ref 0.0891
_reflns_number_gt 1209
_reflns_number_total 2311
_reflns_threshold_expression I>2\s(I)
_cod_data_source_file om2232.cif
_cod_data_source_block I
_cod_original_sg_symbol_H-M 'P 21/c'
_cod_database_code 2218490
_cod_database_fobs_code 2218490

loop_
_symmetry_equiv_pos_as_xyz
'x, y, z'
'-x, y+1/2, -z+1/2'
'-x, -y, -z'
'x, -y-1/2, z-1/2'

loop_
_atom_site_type_symbol
_atom_site_label
_atom_site_fract_x
_atom_site_fract_y
_atom_site_fract_z
_atom_site_U_iso_or_equiv
_atom_site_adp_type
_atom_site_calc_flag
_atom_site_refinement_flags
_atom_site_occupancy
C C1 1.0522(2) 0.6218(5) 0.12848(10) 0.0496(6) Uani d . 1
C C2 1.1434(2) 0.5105(5) 0.18272(10) 0.0528(6) Uani d . 1
C C3 1.2566(3) 0.6149(6) 0.19551(12) 0.0702(7) Uani d . 1
H H3 1.2743 0.7524 0.1704 0.084 Uiso calc R 1
C C4 1.3453(3) 0.5182(7) 0.24537(14) 0.0849(9) Uani d . 1
H H4 1.4223 0.5874 0.2533 0.102 Uiso calc R 1
C C5 1.3184(4) 0.3218(8) 0.28242(14) 0.0893(10) Uani d . 1
H H5 1.3774 0.2567 0.316 0.107 Uiso calc R 1
C C6 1.2056(4) 0.2184(6) 0.27103(12) 0.0877(10) Uani d . 1
H H6 1.1882 0.0849 0.297 0.105 Uiso calc R 1
C C7 1.1172(3) 0.3122(5) 0.22083(11) 0.0677(7) Uani d . 1
H H7 1.0405 0.2413 0.213 0.081 Uiso calc R 1
C C8 0.8686(2) 0.4974(4) 0.04960(9) 0.0457(6) Uani d . 1
C C9 0.8747(2) 0.6864(4) 0.00429(10) 0.0518(6) Uani d . 1
H H9 0.9462 0.7762 0.0064 0.062 Uiso calc R 1
C C10 0.7767(2) 0.7427(5) -0.04370(10) 0.0597(7) Uani d . 1
H H10 0.7814 0.8708 -0.0737 0.072 Uiso calc R 1
C C11 0.6721(2) 0.6086(6) -0.04695(11) 0.0611(7) Uani d . 1
C C12 0.6630(2) 0.4146(5) -0.00389(11) 0.0610(7) Uani d . 1
H H12 0.5919 0.3208 -0.0071 0.073 Uiso calc R 1
C C13 0.7617(2) 0.3632(5) 0.04400(10) 0.0510(6) Uani d . 1
N N1 0.96721(19) 0.4383(4) 0.09966(8) 0.0513(5) Uani d D 1
H H1N 0.972(2) 0.276(4) 0.1100(10) 0.062 Uiso d D 1
O O1 1.05520(15) 0.8645(3) 0.11131(7) 0.0687(5) Uani d . 1
Cl Cl1 0.75028(6) 0.12644(14) 0.09989(3) 0.0705(2) Uani d . 1
Cl Cl2 0.54660(7) 0.6883(2) -0.10654(3) 0.1010(3) Uani d . 1

loop_
_atom_site_aniso_label
_atom_site_aniso_U_11
_atom_site_aniso_U_22
_atom_site_aniso_U_33
_atom_site_aniso_U_12
_atom_site_aniso_U_13
_atom_site_aniso_U_23
C1 0.0601(15) 0.0357(14) 0.0511(13) 0.0050(13) 0.0128(12) -0.0020(11)
C2 0.0646(18) 0.0412(13) 0.0492(13) 0.0076(13) 0.0102(12) -0.0042(11)
C3 0.0695(19) 0.0686(18) 0.0653(17) 0.0051(16) 0.0073(14) 0.0003(13)
C4 0.071(2) 0.099(2) 0.073(2) 0.0125(19) 0.0002(17) -0.0152(19)
C5 0.100(3) 0.089(2) 0.0600(19) 0.036(2) -0.0077(18) -0.0101(17)
C6 0.131(3) 0.072(2) 0.0491(16) 0.016(2) 0.0083(18) 0.0054(14)
C7 0.093(2) 0.0550(17) 0.0504(14) 0.0032(15) 0.0121(14) 0.0012(12)
C8 0.0541(16) 0.0349(12) 0.0482(13) 0.0057(12) 0.0146(11) -0.0021(11)
C9 0.0556(15) 0.0437(14) 0.0557(14) 0.0016(12) 0.0150(12) 0.0043(11)
C10 0.0700(19) 0.0588(15) 0.0510(14) 0.0114(14) 0.0184(13) 0.0099(12)
C11 0.0547(17) 0.0721(17) 0.0526(14) 0.0143(15) 0.0086(12) -0.0020(14)
C12 0.0549(16) 0.0659(17) 0.0645(16) -0.0021(13) 0.0205(13) -0.0069(14)
C13 0.0566(16) 0.0454(13) 0.0541(14) 0.0010(13) 0.0204(12) -0.0024(11)
N1 0.0636(13) 0.0342(11) 0.0531(11) 0.0008(11) 0.0117(10) 0.0065(9)
O1 0.0800(12) 0.0347(10) 0.0776(11) -0.0009(9) -0.0003(9) 0.0063(8)
Cl1 0.0783(5) 0.0633(4) 0.0772(4) -0.0034(4) 0.0339(4) 0.0109(3)
Cl2 0.0706(5) 0.1426(8) 0.0752(5) 0.0183(5) -0.0033(4) 0.0119(4)

loop_
_atom_type_symbol
_atom_type_description
_atom_type_scat_dispersion_real
_atom_type_scat_dispersion_imag
_atom_type_scat_source
C C 0.0033 0.0016 'International Tables Vol C Tables 4.2.6.8 and 6.1.1.4'
H H 0 0 'International Tables Vol C Tables 4.2.6.8 and 6.1.1.4'
N N 0.0061 0.0033 'International Tables Vol C Tables 4.2.6.8 and 6.1.1.4'
O O 0.0106 0.006 'International Tables Vol C Tables 4.2.6.8 and 6.1.1.4'
Cl Cl 0.1484 0.1585 'International Tables Vol C Tables 4.2.6.8 and 6.1.1.4'

loop_
_geom_angle_atom_site_label_1
_geom_angle_atom_site_label_2
_geom_angle_atom_site_label_3
_geom_angle
O1 C1 N1 122.5(2)
O1 C1 C2 121.6(2)
N1 C1 C2 115.9(2)
C3 C2 C7 119.3(2)
C3 C2 C1 118.4(2)
C7 C2 C1 122.3(2)
C2 C3 C4 120.9(3)
C2 C3 H3 119.6
C4 C3 H3 119.6
C5 C4 C3 119.2(3)
C5 C4 H4 120.4
C3 C4 H4 120.4
C4 C5 C6 120.8(3)
C4 C5 H5 119.6
C6 C5 H5 119.6
C5 C6 C7 120.1(3)
C5 C6 H6 119.9
C7 C6 H6 119.9
C2 C7 C6 119.7(3)
C2 C7 H7 120.2
C6 C7 H7 120.2
C13 C8 C9 117.8(2)
C13 C8 N1 120.1(2)
C9 C8 N1 122.2(2)
C10 C9 C8 120.9(2)
C10 C9 H9 119.5
C8 C9 H9 119.5
C11 C10 C9 119.4(2)
C11 C10 H10 120.3
C9 C10 H10 120.3
C10 C11 C12 121.6(2)
C10 C11 Cl2 119.3(2)
C12 C11 Cl2 119.1(2)
C13 C12 C11 118.1(2)
C13 C12 H12 120.9
C11 C12 H12 120.9
C12 C13 C8 122.2(2)
C12 C13 Cl1 118.62(19)
C8 C13 Cl1 119.18(17)
C1 N1 C8 126.45(18)
C1 N1 H1N 119.5(18)
C8 N1 H1N 114.0(18)

loop_
_geom_bond_atom_site_label_1
_geom_bond_atom_site_label_2
_geom_bond_distance
C1 O1 1.221(2)
C1 N1 1.348(3)
C1 C2 1.488(3)
C2 C3 1.371(3)
C2 C7 1.375(3)
C3 C4 1.387(4)
C3 H3 0.93
C4 C5 1.356(4)
C4 H4 0.93
C5 C6 1.366(5)
C5 H5 0.93
C6 C7 1.387(4)
C6 H6 0.93
C7 H7 0.93
C8 C13 1.380(3)
C8 C9 1.388(3)
C8 N1 1.408(3)
C9 C10 1.374(3)
C9 H9 0.93
C10 C11 1.366(3)
C10 H10 0.93
C11 C12 1.374(3)
C11 Cl2 1.743(2)
C12 C13 1.374(3)
C12 H12 0.93
C13 Cl1 1.735(2)
N1 H1N 0.805(16)

loop_
_geom_hbond_atom_site_label_D
_geom_hbond_atom_site_label_H
_geom_hbond_atom_site_label_A
_geom_hbond_site_symmetry_A
_geom_hbond_distance_DH
_geom_hbond_distance_HA
_geom_hbond_distance_DA
_geom_hbond_angle_DHA
N1 H1N O1 1_545 0.805(16) 2.178(19) 2.899(2) 149(2)

loop_
_geom_torsion_atom_site_label_1
_geom_torsion_atom_site_label_2
_geom_torsion_atom_site_label_3
_geom_torsion_atom_site_label_4
_geom_torsion
O1 C1 C2 C3 -31.9(3)
N1 C1 C2 C3 147.8(2)
O1 C1 C2 C7 146.7(2)
N1 C1 C2 C7 -33.6(3)
C7 C2 C3 C4 1.6(4)
C1 C2 C3 C4 -179.8(2)
C2 C3 C4 C5 -1.3(4)
C3 C4 C5 C6 0.2(4)
C4 C5 C6 C7 0.5(4)
C3 C2 C7 C6 -0.8(4)
C1 C2 C7 C6 -179.4(2)
C5 C6 C7 C2 -0.2(4)
C13 C8 C9 C10 1.6(3)
N1 C8 C9 C10 -179.2(2)
C8 C9 C10 C11 -0.5(3)
C9 C10 C11 C12 -1.2(4)
C9 C10 C11 Cl2 178.01(17)
C10 C11 C12 C13 1.7(4)
Cl2 C11 C12 C13 -177.46(18)
C11 C12 C13 C8 -0.6(3)
C11 C12 C13 Cl1 178.13(19)
C9 C8 C13 C12 -1.0(3)
N1 C8 C13 C12 179.8(2)
C9 C8 C13 Cl1 -179.73(16)
N1 C8 C13 Cl1 1.0(3)
O1 C1 N1 C8 -3.9(4)
C2 C1 N1 C8 176.4(2)
C13 C8 N1 C1 -145.5(2)
C9 C8 N1 C1 35.3(3)

loop_
_cod_related_entry_id
_cod_related_entry_database
_cod_related_entry_code
1 ChemSpider 495708
